data_7240812
loop_
_publ_author_name
'Li, Jian'
'Zhu, Shang-Rong'
'Xu, Yue'
'Lu, Xue-Chen'
'Wang, Zheng-Bing'
'Liu, Li'
'Xu, De-feng'

_publ_section_title
;
 Synthesis of 2,5-diaryloxazoles through rhodium-catalyzed annulation of
 triazoles and aldehydes
;
_journal_issue 42
_journal_name_full 'RSC Advances'
_journal_page_first 24795
_journal_page_last 24799
_journal_paper_doi 10.1039/D0RA03966G
_journal_volume 10
_journal_year 2020
_chemical_formula_sum 'C18 H11 Br N2 O3'
_chemical_formula_weight 383.20
_space_group_crystal_system monoclinic
_space_group_IT_number 14
_space_group_name_Hall '-P 2yn'
_space_group_name_H-M_alt 'P 1 21/n 1'
_atom_sites_solution_hydrogens geom
_audit_block_doi 10.5517/ccdc.csd.cc23t9z7
_audit_creation_method SHELXL-2018/3
_audit_update_record
;
2019-10-22 deposited with the CCDC.	2020-06-24 downloaded from the CCDC.
;
_cell_angle_alpha 90
_cell_angle_beta 91.42
_cell_angle_gamma 90
_cell_formula_units_Z 4
_cell_length_a 7.600
_cell_length_b 17.754
_cell_length_c 11.242
_cell_measurement_reflns_used 3642
_cell_measurement_temperature 293(2)
_cell_measurement_theta_max 32.14
_cell_measurement_theta_min 2.36
_cell_volume 1516.422
_computing_structure_refinement 'SHELXL-2018/3 (Sheldrick, 2018)'
_diffrn_ambient_temperature 293(2)
_diffrn_measured_fraction_theta_full 0.982
_diffrn_measured_fraction_theta_max 0.982
_diffrn_measurement_device_type 'Bruker APEX-II CCD'
_diffrn_measurement_method '\f and \w scans'
_diffrn_radiation_type GaK\a
_diffrn_radiation_wavelength 1.34138
_diffrn_reflns_av_unetI/netI 0.0476
_diffrn_reflns_Laue_measured_fraction_full 0.982
_diffrn_reflns_Laue_measured_fraction_max 0.982
_diffrn_reflns_limit_h_max 9
_diffrn_reflns_limit_h_min -9
_diffrn_reflns_limit_k_max 21
_diffrn_reflns_limit_k_min 0
_diffrn_reflns_limit_l_max 13
_diffrn_reflns_limit_l_min 0
_diffrn_reflns_number 2626
_diffrn_reflns_point_group_measured_fraction_full 0.982
_diffrn_reflns_point_group_measured_fraction_max 0.982
_diffrn_reflns_theta_full 53.047
_diffrn_reflns_theta_max 53.047
_diffrn_reflns_theta_min 4.050
_exptl_absorpt_coefficient_mu 2.552
_exptl_absorpt_correction_T_max 0.975
_exptl_absorpt_correction_T_min 0.925
_exptl_absorpt_correction_type multi-scan
_exptl_absorpt_process_details sadabs
_exptl_crystal_colour coloeless
_exptl_crystal_density_diffrn 1.678
_exptl_crystal_description block
_exptl_crystal_F_000 768
_exptl_crystal_size_max 0.120
_exptl_crystal_size_mid 0.110
_exptl_crystal_size_min 0.090
_refine_diff_density_max 0.399
_refine_diff_density_min -1.030
_refine_diff_density_rms 0.107
_refine_ls_extinction_method none
_refine_ls_goodness_of_fit_ref 1.084
_refine_ls_hydrogen_treatment constr
_refine_ls_matrix_type full
_refine_ls_number_parameters 219
_refine_ls_number_reflns 2626
_refine_ls_number_restraints 0
_refine_ls_restrained_S_all 1.084
_refine_ls_R_factor_all 0.0596
_refine_ls_R_factor_gt 0.0552
_refine_ls_shift/su_max 0.000
_refine_ls_shift/su_mean 0.000
_refine_ls_structure_factor_coef Fsqd
_refine_ls_weighting_details 'w=1/[\s^2^(Fo^2^)+(0.0998P)^2^+1.6695P] where P=(Fo^2^+2Fc^2^)/3'
_refine_ls_weighting_scheme calc
_refine_ls_wR_factor_gt 0.1566
_refine_ls_wR_factor_ref 0.1622
_reflns_Friedel_coverage 0.000
_reflns_number_gt 2433
_reflns_number_total 2626
_reflns_threshold_expression 'I > 2\s(I)'
_cod_data_source_file d0ra03966g2.cif
_cod_data_source_block zhaoyue_LCM_4_Cl_0m_4_a
_cod_depositor_comments 'Adding full bibliography for 7240812.cif.'
_cod_original_cell_volume 1516.5
_cod_original_sg_symbol_H-M 'P 21/n'
_cod_original_formula_sum 'C18 H11 Br  N2 O3'
_cod_database_code 7240812
_shelx_shelxl_version_number 2018/3
_shelx_space_group_comment
;
The symmetry employed for this shelxl refinement is uniquely defined
by the following loop, which should always be used as a source of
symmetry information in preference to the above space-group names.
They are only intended as comments.
;
_shelx_estimated_absorpt_t_min 0.749
_shelx_estimated_absorpt_t_max 0.803

loop_
_space_group_symop_operation_xyz
'x, y, z'
'-x+1/2, y+1/2, -z+1/2'
'-x, -y, -z'
'x-1/2, -y-1/2, z-1/2'

loop_
_atom_site_label
_atom_site_type_symbol
_atom_site_fract_x
_atom_site_fract_y
_atom_site_fract_z
_atom_site_U_iso_or_equiv
_atom_site_adp_type
_atom_site_occupancy
_atom_site_site_symmetry_order
_atom_site_calc_flag
_atom_site_refinement_flags_posn
_atom_site_refinement_flags_adp
_atom_site_refinement_flags_occupancy
_atom_site_disorder_assembly
_atom_site_disorder_group
Br1 Br 0.07372(6) 0.62471(3) -0.05803(4) 0.0420(2) Uani 1 1 d . . . . .
C1 C 0.4590(6) 0.3777(2) 1.1843(4) 0.0397(10) Uani 1 1 d . . . . .
H1A H 0.378823 0.340830 1.213899 0.060 Uiso 1 1 calc R U . . .
H1B H 0.456473 0.421792 1.233718 0.060 Uiso 1 1 calc R U . . .
H1C H 0.575938 0.357289 1.185228 0.060 Uiso 1 1 calc R U . . .
C2 C 0.3818(5) 0.3390(2) 0.9897(3) 0.0322(8) Uani 1 1 d . . . . .
C3 C 0.3240(5) 0.3622(2) 0.8675(4) 0.0334(8) Uani 1 1 d . . . . .
C4 C 0.3433(5) 0.4370(2) 0.8279(4) 0.0362(9) Uani 1 1 d . . . . .
H4 H 0.387667 0.473706 0.879477 0.043 Uiso 1 1 calc R U . . .
C5 C 0.2963(5) 0.4556(2) 0.7123(4) 0.0360(8) Uani 1 1 d . . . . .
H5 H 0.311407 0.504771 0.685901 0.043 Uiso 1 1 calc R U . . .
C6 C 0.2257(5) 0.4011(2) 0.6339(3) 0.0313(8) Uani 1 1 d . . . . .
C7 C 0.2031(5) 0.3274(2) 0.6749(4) 0.0362(8) Uani 1 1 d . . . . .
H7 H 0.154587 0.290998 0.624412 0.043 Uiso 1 1 calc R U . . .
C8 C 0.2528(5) 0.3083(2) 0.7906(3) 0.0353(9) Uani 1 1 d . . . . .
H8 H 0.238370 0.259089 0.816924 0.042 Uiso 1 1 calc R U . . .
C9 C 0.1758(5) 0.4206(2) 0.5131(4) 0.0349(8) Uani 1 1 d . . . . .
C10 C 0.0806(5) 0.3873(2) 0.4218(4) 0.0358(9) Uani 1 1 d . . . . .
H10 H 0.027059 0.340228 0.425249 0.043 Uiso 1 1 calc R U . . .
C11 C 0.1653(5) 0.4936(2) 0.3582(3) 0.0336(8) Uani 1 1 d . . . . .
C12 C 0.1974(5) 0.5623(2) 0.2897(4) 0.0341(8) Uani 1 1 d . . . . .
C13 C 0.2798(6) 0.6272(2) 0.3376(4) 0.0335(9) Uani 1 1 d . . . . .
C14 C 0.2928(5) 0.6916(2) 0.2665(4) 0.0371(9) Uani 1 1 d . . . . .
H14 H 0.344704 0.734892 0.298196 0.045 Uiso 1 1 calc R U . . .
C15 C 0.2297(5) 0.6921(2) 0.1499(4) 0.0370(8) Uani 1 1 d . . . . .
H15 H 0.237362 0.735436 0.103854 0.044 Uiso 1 1 calc R U . . .
C16 C 0.1549(6) 0.6271(2) 0.1026(4) 0.0347(9) Uani 1 1 d . . . . .
C17 C 0.1375(5) 0.5626(2) 0.1705(3) 0.0358(8) Uani 1 1 d . . . . .
H17 H 0.086263 0.519625 0.137296 0.043 Uiso 1 1 calc R U . . .
C18 C 0.3509(6) 0.6321(2) 0.4579(4) 0.0392(10) Uani 1 1 d . . . . .
N1 N 0.0768(4) 0.43462(19) 0.3241(3) 0.0357(7) Uani 1 1 d . . . . .
N2 N 0.4123(6) 0.6399(3) 0.5507(4) 0.0502(10) Uani 1 1 d . . . . .
O1 O 0.4072(4) 0.39784(18) 1.0634(2) 0.0406(7) Uani 1 1 d . . . . .
O2 O 0.4024(4) 0.27444(16) 1.0190(3) 0.0425(7) Uani 1 1 d . . . . .
O3 O 0.2303(3) 0.48949(15) 0.4716(2) 0.0345(6) Uani 1 1 d . . . . .

loop_
_atom_site_aniso_label
_atom_site_aniso_U_11
_atom_site_aniso_U_22
_atom_site_aniso_U_33
_atom_site_aniso_U_23
_atom_site_aniso_U_13
_atom_site_aniso_U_12
Br1 0.0494(4) 0.0474(4) 0.0290(3) 0.00490(16) -0.0030(2) -0.00332(16)
C1 0.049(2) 0.043(2) 0.027(2) 0.0000(15) -0.0008(18) -0.0026(16)
C2 0.0293(17) 0.036(2) 0.0312(19) 0.0009(16) -0.0032(14) -0.0021(14)
C3 0.0333(19) 0.035(2) 0.031(2) 0.0017(16) -0.0007(16) 0.0011(14)
C4 0.041(2) 0.034(2) 0.033(2) 0.0000(16) -0.0080(16) -0.0022(15)
C5 0.045(2) 0.0293(19) 0.033(2) 0.0012(15) -0.0035(16) -0.0011(16)
C6 0.0346(18) 0.0336(19) 0.0256(18) 0.0010(16) -0.0015(14) 0.0013(15)
C7 0.044(2) 0.035(2) 0.0298(19) -0.0015(16) -0.0033(16) -0.0044(16)
C8 0.041(2) 0.032(2) 0.033(2) 0.0015(16) -0.0032(16) -0.0014(15)
C9 0.0347(18) 0.038(2) 0.032(2) 0.0055(16) -0.0023(15) 0.0008(15)
C10 0.037(2) 0.034(2) 0.036(2) 0.0019(16) -0.0036(17) 0.0000(15)
C11 0.0361(18) 0.036(2) 0.0288(19) -0.0011(15) -0.0035(15) 0.0026(15)
C12 0.0351(18) 0.035(2) 0.032(2) -0.0002(16) -0.0003(15) 0.0035(15)
C13 0.035(2) 0.035(2) 0.030(2) 0.0003(15) 0.0026(16) 0.0005(14)
C14 0.039(2) 0.035(2) 0.037(2) -0.0014(16) 0.0011(16) -0.0014(15)
C15 0.0399(19) 0.038(2) 0.033(2) 0.0034(16) 0.0023(16) -0.0017(16)
C16 0.037(2) 0.037(2) 0.030(2) 0.0004(15) 0.0023(17) 0.0003(14)
C17 0.0363(19) 0.040(2) 0.031(2) -0.0023(16) -0.0028(16) -0.0001(15)
C18 0.041(2) 0.037(2) 0.039(3) 0.0006(17) 0.002(2) 0.0018(16)
N1 0.0434(18) 0.0385(18) 0.0252(16) 0.0006(13) -0.0024(13) -0.0004(13)
N2 0.060(3) 0.052(2) 0.038(3) -0.0027(17) -0.006(2) -0.0019(17)
O1 0.0540(17) 0.0354(15) 0.0321(16) 0.0006(11) -0.0072(13) -0.0038(12)
O2 0.0573(17) 0.0343(15) 0.0357(15) 0.0025(12) -0.0043(13) 0.0033(12)
O3 0.0395(14) 0.0348(14) 0.0290(14) 0.0002(11) -0.0031(11) 0.0003(11)

loop_
_atom_type_symbol
_atom_type_description
_atom_type_scat_dispersion_real
_atom_type_scat_dispersion_imag
_atom_type_scat_source
C C 0.0137 0.0067 'International Tables Vol C Tables 4.2.6.8 and 6.1.1.4'
H H 0.0000 0.0000 'International Tables Vol C Tables 4.2.6.8 and 6.1.1.4'
Cl Cl 0.3281 0.5435 'International Tables Vol C Tables 4.2.6.8 and 6.1.1.4'
Br Br -0.9338 1.0006 'International Tables Vol C Tables 4.2.6.8 and 6.1.1.4'
N N 0.0241 0.0134 'International Tables Vol C Tables 4.2.6.8 and 6.1.1.4'
O O 0.0389 0.0241 'International Tables Vol C Tables 4.2.6.8 and 6.1.1.4'

loop_
_geom_angle_atom_site_label_1
_geom_angle_atom_site_label_2
_geom_angle_atom_site_label_3
_geom_angle
_geom_angle_site_symmetry_1
_geom_angle_site_symmetry_3
_geom_angle_publ_flag
O1 C1 H1A 109.5 . . ?
O1 C1 H1B 109.5 . . ?
H1A C1 H1B 109.5 . . ?
O1 C1 H1C 109.5 . . ?
H1A C1 H1C 109.5 . . ?
H1B C1 H1C 109.5 . . ?
O2 C2 O1 123.9(4) . . ?
O2 C2 C3 123.4(4) . . ?
O1 C2 C3 112.8(3) . . ?
C8 C3 C4 119.6(4) . . ?
C8 C3 C2 118.9(4) . . ?
C4 C3 C2 121.5(4) . . ?
C5 C4 C3 119.8(4) . . ?
C5 C4 H4 120.1 . . ?
C3 C4 H4 120.1 . . ?
C4 C5 C6 120.7(4) . . ?
C4 C5 H5 119.6 . . ?
C6 C5 H5 119.6 . . ?
C7 C6 C5 119.0(4) . . ?
C7 C6 C9 120.2(4) . . ?
C5 C6 C9 120.7(4) . . ?
C8 C7 C6 120.3(4) . . ?
C8 C7 H7 119.9 . . ?
C6 C7 H7 119.9 . . ?
C7 C8 C3 120.5(4) . . ?
C7 C8 H8 119.7 . . ?
C3 C8 H8 119.7 . . ?
C10 C9 O3 106.7(3) . . ?
C10 C9 C6 136.0(4) . . ?
O3 C9 C6 117.3(3) . . ?
C9 C10 N1 109.3(4) . . ?
C9 C10 H10 125.3 . . ?
N1 C10 H10 125.3 . . ?
N1 C11 O3 114.0(3) . . ?
N1 C11 C12 127.5(3) . . ?
O3 C11 C12 118.4(3) . . ?
C17 C12 C13 119.4(4) . . ?
C17 C12 C11 116.7(4) . . ?
C13 C12 C11 123.9(4) . . ?
C14 C13 C12 119.1(4) . . ?
C14 C13 C18 117.0(4) . . ?
C12 C13 C18 123.9(4) . . ?
C15 C14 C13 121.1(4) . . ?
C15 C14 H14 119.4 . . ?
C13 C14 H14 119.4 . . ?
C14 C15 C16 119.1(4) . . ?
C14 C15 H15 120.4 . . ?
C16 C15 H15 120.4 . . ?
C17 C16 C15 121.4(4) . . ?
C17 C16 Br1 118.3(3) . . ?
C15 C16 Br1 120.3(3) . . ?
C16 C17 C12 119.7(4) . . ?
C16 C17 H17 120.2 . . ?
C12 C17 H17 120.2 . . ?
N2 C18 C13 175.8(5) . . ?
C11 N1 C10 104.9(3) . . ?
C2 O1 C1 114.7(3) . . ?
C11 O3 C9 105.1(3) . . ?

loop_
_geom_bond_atom_site_label_1
_geom_bond_atom_site_label_2
_geom_bond_distance
_geom_bond_site_symmetry_2
_geom_bond_publ_flag
Br1 C16 1.895(4) . ?
C1 O1 1.450(5) . ?
C1 H1A 0.9600 . ?
C1 H1B 0.9600 . ?
C1 H1C 0.9600 . ?
C2 O2 1.201(5) . ?
C2 O1 1.344(5) . ?
C2 C3 1.491(5) . ?
C3 C8 1.391(6) . ?
C3 C4 1.409(6) . ?
C4 C5 1.379(6) . ?
C4 H4 0.9300 . ?
C5 C6 1.407(6) . ?
C5 H5 0.9300 . ?
C6 C7 1.399(6) . ?
C6 C9 1.444(5) . ?
C7 C8 1.387(5) . ?
C7 H7 0.9300 . ?
C8 H8 0.9300 . ?
C9 C10 1.375(6) . ?
C9 O3 1.376(5) . ?
C10 N1 1.383(5) . ?
C10 H10 0.9300 . ?
C11 N1 1.297(5) . ?
C11 O3 1.358(5) . ?
C11 C12 1.466(5) . ?
C12 C17 1.405(5) . ?
C12 C13 1.411(6) . ?
C13 C14 1.401(6) . ?
C13 C18 1.447(7) . ?
C14 C15 1.385(6) . ?
C14 H14 0.9300 . ?
C15 C16 1.387(6) . ?
C15 H15 0.9300 . ?
C16 C17 1.384(6) . ?
C17 H17 0.9300 . ?
C18 N2 1.141(6) . ?
